data_7019892
loop_
_publ_author_name
'He, Wei-Wei'
'Yang, Jin'
'Yang, Yan'
'Liu, Ying-Ying'
'Ma, Jian-Fang'

_publ_section_title
;
 A series of chiral coordination polymers containing helicals assembled
 from a new chiral (R)-2-(4'-(4''-carboxybenzyloxy)phenoxy)propanoic acid:
 syntheses, structures and photoluminescent properties.
;
_journal_issue 32
_journal_name_full 'Dalton transactions (Cambridge, England : 2003)'
_journal_page_first 9737
_journal_page_last 9747
_journal_paper_doi 10.1039/c2dt30863k
_journal_volume 41
_journal_year 2012
_chemical_absolute_configuration rm
_chemical_formula_moiety 'C54 H56 Cd2 N8 O12'
_chemical_formula_sum 'C54 H56 Cd2 N8 O12'
_chemical_formula_weight 1233.87
_chemical_name_systematic
;
?
;
_space_group_IT_number 4
_symmetry_cell_setting monoclinic
_symmetry_space_group_name_Hall 'P 2yb'
_symmetry_space_group_name_H-M 'P 1 21 1'
_atom_sites_solution_hydrogens geom
_atom_sites_solution_primary direct
_atom_sites_solution_secondary difmap
_audit_creation_method SHELXL-97
_cell_angle_alpha 90.00
_cell_angle_beta 93.720(4)
_cell_angle_gamma 90.00
_cell_formula_units_Z 2
_cell_length_a 6.8443(3)
_cell_length_b 16.4131(9)
_cell_length_c 23.3284(10)
_cell_measurement_temperature 293(2)
_cell_volume 2615.1(2)
_computing_cell_refinement CrysAlis
_computing_data_collection 'CrysAlis (Oxford Diffraction, 2006)'
_computing_data_reduction CrysAlis
_computing_structure_refinement 'SHELXL-97 (Sheldrick, 2008)'
_computing_structure_solution 'SHELXS-97 (Sheldrick, 1997)'
_diffrn_ambient_temperature 293(2)
_diffrn_detector_area_resol_mean 10.0
_diffrn_measured_fraction_theta_full 0.998
_diffrn_measured_fraction_theta_max 0.998
_diffrn_measurement_device_type 'Oxford Diffraction Gemini R Ultra'
_diffrn_measurement_method '\w scan'
_diffrn_radiation_monochromator graphite
_diffrn_radiation_source 'fine-focus sealed tube'
_diffrn_radiation_type MoK\a
_diffrn_radiation_wavelength 0.71073
_diffrn_reflns_av_R_equivalents 0.0619
_diffrn_reflns_av_sigmaI/netI 0.0964
_diffrn_reflns_limit_h_max 8
_diffrn_reflns_limit_h_min -8
_diffrn_reflns_limit_k_max 19
_diffrn_reflns_limit_k_min -14
_diffrn_reflns_limit_l_max 24
_diffrn_reflns_limit_l_min -27
_diffrn_reflns_number 16529
_diffrn_reflns_theta_full 25.03
_diffrn_reflns_theta_max 25.03
_diffrn_reflns_theta_min 2.90
_exptl_absorpt_coefficient_mu 0.884
_exptl_absorpt_correction_T_max 0.9825
_exptl_absorpt_correction_T_min 0.9740
_exptl_absorpt_correction_type multi-scan
_exptl_absorpt_process_details
;
CrysAlis (Oxford Diffraction, 2006)
;
_exptl_crystal_colour colorless
_exptl_crystal_density_diffrn 1.567
_exptl_crystal_density_method 'not measured'
_exptl_crystal_description block
_exptl_crystal_F_000 1256
_exptl_crystal_size_max 0.03
_exptl_crystal_size_mid 0.02
_exptl_crystal_size_min 0.02
_refine_diff_density_max 0.572
_refine_diff_density_min -0.448
_refine_diff_density_rms 0.075
_refine_ls_abs_structure_details 'Flack H D (1983), Acta Cryst. A39, 876-881'
_refine_ls_abs_structure_Flack 0.03(3)
_refine_ls_extinction_method none
_refine_ls_goodness_of_fit_ref 1.048
_refine_ls_hydrogen_treatment mixed
_refine_ls_matrix_type full
_refine_ls_number_parameters 685
_refine_ls_number_reflns 7512
_refine_ls_number_restraints 1
_refine_ls_restrained_S_all 1.048
_refine_ls_R_factor_all 0.0960
_refine_ls_R_factor_gt 0.0573
_refine_ls_shift/su_max 0.001
_refine_ls_shift/su_mean 0.000
_refine_ls_structure_factor_coef Fsqd
_refine_ls_weighting_details 'calc w=1/[\s^2^(Fo^2^)+(0.0198P)^2^+0.2371P] where P=(Fo^2^+2Fc^2^)/3'
_refine_ls_weighting_scheme calc
_refine_ls_wR_factor_gt 0.0797
_refine_ls_wR_factor_ref 0.0907
_reflns_number_gt 5392
_reflns_number_total 7512
_reflns_threshold_expression >2\s(I)
_cod_data_source_file c2dt30863k.txt
_cod_data_source_block Compound-6
_cod_depositor_comments
;
The following automatic conversions were performed:

'_symmetry_cell_setting' value 'Monoclinic' changed to 'monoclinic'
according to /home/saulius/struct/CIF-dictionaries/cif_core.dic
dictionary named 'cif_core.dic' version 2.4.1 from 2010-06-29.

Automatic conversion script
Id: cif_fix_values 1891 2012-01-12 08:04:46Z andrius 
;
_cod_original_sg_symbol_Hall P2yb
_cod_original_sg_symbol_H-M P21
_cod_database_code 7019892
_check for

loop_
_symmetry_equiv_pos_as_xyz
'x, y, z'
'-x, y+1/2, -z'

loop_
_atom_site_label
_atom_site_type_symbol
_atom_site_fract_x
_atom_site_fract_y
_atom_site_fract_z
_atom_site_U_iso_or_equiv
_atom_site_adp_type
_atom_site_occupancy
_atom_site_symmetry_multiplicity
_atom_site_calc_flag
_atom_site_refinement_flags
Cd1 Cd -0.77680(7) 0.20901(4) -0.07893(2) 0.04351(17) Uani 1 1 d .
Cd2 Cd 0.71738(10) 0.56813(5) 0.43745(3) 0.0625(2) Uani 1 1 d .
C1 C 1.9155(13) 0.2739(8) 0.8585(4) 0.051(3) Uani 1 1 d .
C2 C 1.7310(12) 0.3095(7) 0.8325(3) 0.044(2) Uani 1 1 d .
C3 C 1.6038(12) 0.2626(7) 0.7970(3) 0.064(3) Uani 1 1 d .
H3 H 1.6379 0.2098 0.7872 0.077 Uiso 1 1 calc R
C4 C 1.4287(13) 0.2948(7) 0.7766(4) 0.063(3) Uani 1 1 d .
H4 H 1.3485 0.2642 0.7511 0.076 Uiso 1 1 calc R
C5 C 1.3668(13) 0.3707(7) 0.7924(4) 0.052(3) Uani 1 1 d .
C6 C 1.4889(14) 0.4166(8) 0.8271(4) 0.064(3) Uani 1 1 d .
H6 H 1.4520 0.4691 0.8368 0.076 Uiso 1 1 calc R
C7 C 1.6702(15) 0.3859(7) 0.8486(4) 0.057(3) Uani 1 1 d .
H7 H 1.7499 0.4172 0.8738 0.068 Uiso 1 1 calc R
C8 C 1.1694(12) 0.4041(7) 0.7714(4) 0.071(3) Uani 1 1 d .
H8A H 1.0850 0.3599 0.7575 0.085 Uiso 1 1 calc R
H8B H 1.1084 0.4307 0.8027 0.085 Uiso 1 1 calc R
C9 C 1.0265(13) 0.4989(6) 0.7042(4) 0.048(3) Uani 1 1 d .
C10 C 1.0540(13) 0.5627(8) 0.6679(4) 0.066(3) Uani 1 1 d .
H10 H 1.1807 0.5779 0.6603 0.079 Uiso 1 1 calc R
C11 C 0.8954(14) 0.6057(8) 0.6420(4) 0.079(4) Uani 1 1 d .
H11 H 0.9154 0.6492 0.6175 0.094 Uiso 1 1 calc R
C12 C 0.7069(11) 0.5817(7) 0.6536(3) 0.053(3) Uani 1 1 d .
C13 C 0.6792(12) 0.5180(6) 0.6902(3) 0.046(2) Uani 1 1 d .
H13 H 0.5530 0.5029 0.6984 0.055 Uiso 1 1 calc R
C14 C 0.8392(13) 0.4757(6) 0.7152(3) 0.058(3) Uani 1 1 d .
H14 H 0.8196 0.4318 0.7394 0.070 Uiso 1 1 calc R
C15 C 0.5526(13) 0.6806(6) 0.5899(3) 0.059(3) Uani 1 1 d .
H15 H 0.6480 0.7218 0.6038 0.070 Uiso 1 1 calc R
C16 C 0.3527(15) 0.7209(10) 0.5829(4) 0.087(4) Uani 1 1 d .
H16A H 0.3166 0.7406 0.6195 0.131 Uiso 1 1 calc R
H16B H 0.2576 0.6818 0.5683 0.131 Uiso 1 1 calc R
H16C H 0.3575 0.7656 0.5565 0.131 Uiso 1 1 calc R
C17 C 0.6178(16) 0.6465(8) 0.5348(4) 0.060(3) Uani 1 1 d .
C18 C 0.4634(16) 0.4920(8) 0.3605(4) 0.066(3) Uani 1 1 d .
C19 C 0.3201(14) 0.4374(7) 0.3265(3) 0.056(3) Uani 1 1 d .
C20 C 0.3811(16) 0.3655(7) 0.3058(5) 0.088(4) Uani 1 1 d .
H20 H 0.5121 0.3506 0.3113 0.106 Uiso 1 1 calc R
C21 C 0.2513(15) 0.3148(7) 0.2770(4) 0.081(3) Uani 1 1 d .
H21 H 0.2966 0.2670 0.2611 0.097 Uiso 1 1 calc R
C22 C 0.0603(15) 0.3323(8) 0.2711(4) 0.067(3) Uani 1 1 d .
C23 C -0.0013(18) 0.4049(10) 0.2897(6) 0.101(5) Uani 1 1 d .
H23 H -0.1336 0.4179 0.2852 0.121 Uiso 1 1 calc R
C24 C 0.1309(17) 0.4615(9) 0.3159(5) 0.094(4) Uani 1 1 d .
H24 H 0.0904 0.5134 0.3256 0.113 Uiso 1 1 calc R
C25 C -0.0895(16) 0.2683(8) 0.2484(5) 0.096(4) Uani 1 1 d .
H25A H -0.0212 0.2223 0.2330 0.115 Uiso 1 1 calc R
H25B H -0.1634 0.2489 0.2797 0.115 Uiso 1 1 calc R
C26 C -0.3713(18) 0.2501(9) 0.1866(4) 0.072(4) Uani 1 1 d .
C27 C -0.4902(13) 0.2804(6) 0.1414(4) 0.060(3) Uani 1 1 d .
H27 H -0.4635 0.3310 0.1257 0.072 Uiso 1 1 calc R
C28 C -0.6486(15) 0.2355(6) 0.1198(4) 0.067(3) Uani 1 1 d .
H28 H -0.7275 0.2555 0.0890 0.081 Uiso 1 1 calc R
C29 C -0.6904(15) 0.1621(7) 0.1432(4) 0.056(3) Uani 1 1 d .
C30 C -0.5708(14) 0.1319(7) 0.1871(4) 0.072(3) Uani 1 1 d .
H30 H -0.5964 0.0811 0.2025 0.087 Uiso 1 1 calc R
C31 C -0.4085(17) 0.1774(8) 0.2092(4) 0.077(4) Uani 1 1 d .
H31 H -0.3277 0.1569 0.2393 0.092 Uiso 1 1 calc R
C32 C -0.9794(13) 0.1391(6) 0.0824(4) 0.058(3) Uani 1 1 d .
H32 H -1.0230 0.1935 0.0932 0.070 Uiso 1 1 calc R
C33 C -1.1528(15) 0.0813(9) 0.0818(3) 0.080(4) Uani 1 1 d .
H33A H -1.2031 0.0798 0.1192 0.121 Uiso 1 1 calc R
H33B H -1.1116 0.0277 0.0714 0.121 Uiso 1 1 calc R
H33C H -1.2532 0.1000 0.0542 0.121 Uiso 1 1 calc R
C34 C -0.8973(14) 0.1439(7) 0.0231(4) 0.047(2) Uani 1 1 d .
C35 C -0.4177(13) 0.0972(7) -0.1071(4) 0.057(3) Uani 1 1 d .
H35 H -0.3487 0.1155 -0.0739 0.069 Uiso 1 1 calc R
C36 C -0.4902(16) 0.0304(7) -0.1862(4) 0.069(4) Uani 1 1 d .
H36 H -0.4850 -0.0045 -0.2175 0.083 Uiso 1 1 calc R
C37 C -0.6434(12) 0.0783(7) -0.1735(3) 0.055(3) Uani 1 1 d .
H37 H -0.7612 0.0815 -0.1956 0.066 Uiso 1 1 calc R
C38 C -0.1541(15) 0.0057(8) -0.1391(4) 0.080(4) Uani 1 1 d .
H38A H -0.1410 -0.0312 -0.1711 0.096 Uiso 1 1 calc R
H38B H -0.0558 0.0479 -0.1414 0.096 Uiso 1 1 calc R
C39 C -0.1169(13) -0.0378(8) -0.0874(4) 0.072(3) Uani 1 1 d .
H39A H -0.2076 -0.0832 -0.0873 0.087 Uiso 1 1 calc R
H39B H -0.1457 -0.0022 -0.0558 0.087 Uiso 1 1 calc R
C40 C 0.0886(13) -0.0707(8) -0.0759(4) 0.059(3) Uani 1 1 d .
H40A H 0.1148 -0.1106 -0.1051 0.071 Uiso 1 1 calc R
H40B H 0.1818 -0.0265 -0.0786 0.071 Uiso 1 1 calc R
C41 C 0.1161(12) -0.1086(8) -0.0190(4) 0.068(3) Uani 1 1 d .
H41A H 0.0642 -0.0720 0.0088 0.082 Uiso 1 1 calc R
H41B H 0.0383 -0.1580 -0.0193 0.082 Uiso 1 1 calc R
C42 C 0.3859(12) -0.2023(7) 0.0157(3) 0.052(3) Uani 1 1 d .
H42 H 0.3131 -0.2500 0.0115 0.062 Uiso 1 1 calc R
C43 C 0.4630(14) -0.0757(7) 0.0132(4) 0.058(3) Uani 1 1 d .
H43 H 0.4589 -0.0196 0.0077 0.069 Uiso 1 1 calc R
C44 C 0.6138(13) -0.1195(7) 0.0350(3) 0.051(2) Uani 1 1 d .
H44 H 0.7346 -0.0973 0.0471 0.061 Uiso 1 1 calc R
C45 C 1.097(3) 0.4888(11) 0.5086(7) 0.151(7) Uani 1 1 d .
H45 H 1.1344 0.5383 0.5253 0.181 Uiso 1 1 calc R
C46 C 1.100(2) 0.3636(10) 0.4833(6) 0.124(6) Uani 1 1 d .
H46 H 1.1299 0.3086 0.4799 0.149 Uiso 1 1 calc R
C47 C 0.954(2) 0.4030(10) 0.4567(5) 0.104(5) Uani 1 1 d .
H47 H 0.8689 0.3804 0.4283 0.125 Uiso 1 1 calc R
C48 C 1.415(2) 0.4079(15) 0.5429(11) 0.204(11) Uani 1 1 d .
H48A H 1.4971 0.3894 0.5131 0.245 Uiso 1 1 calc R
H48B H 1.4671 0.4595 0.5575 0.245 Uiso 1 1 calc R
C49 C 1.421(3) 0.3520(14) 0.5864(8) 0.179(9) Uani 1 1 d .
H49A H 1.3405 0.3051 0.5753 0.215 Uiso 1 1 calc R
H49B H 1.3714 0.3758 0.6207 0.215 Uiso 1 1 calc R
C50 C 1.646(3) 0.3252(12) 0.5982(7) 0.146(7) Uani 1 1 d .
H50A H 1.7056 0.3160 0.5622 0.176 Uiso 1 1 calc R
H50B H 1.7190 0.3678 0.6190 0.176 Uiso 1 1 calc R
C51 C 1.650(2) 0.2525(13) 0.6312(7) 0.150(7) Uani 1 1 d .
H51A H 1.5611 0.2130 0.6130 0.180 Uiso 1 1 calc R
H51B H 1.6076 0.2640 0.6692 0.180 Uiso 1 1 calc R
C52 C 1.9422(19) 0.1824(9) 0.5951(5) 0.105(5) Uani 1 1 d .
H52 H 1.8969 0.1813 0.5566 0.127 Uiso 1 1 calc R
C53 C 1.959(2) 0.2102(15) 0.6844(7) 0.161(9) Uani 1 1 d .
H53 H 1.9375 0.2317 0.7203 0.193 Uiso 1 1 calc R
C54 C 2.1070(19) 0.1642(8) 0.6702(5) 0.092(4) Uani 1 1 d .
H54 H 2.2041 0.1447 0.6964 0.110 Uiso 1 1 calc R
N1 N -0.6019(10) 0.1207(5) -0.1243(3) 0.048(2) Uani 1 1 d .
N2 N -0.3476(12) 0.0433(6) -0.1448(3) 0.056(3) Uani 1 1 d .
N3 N 0.3173(10) -0.1294(6) 0.0008(3) 0.050(2) Uani 1 1 d .
N4 N 0.5719(10) -0.1997(5) 0.0375(3) 0.046(2) Uani 1 1 d .
N5 N 0.9426(14) 0.4802(7) 0.4757(4) 0.074(3) Uani 1 1 d .
N6 N 1.2001(19) 0.4202(9) 0.5171(6) 0.126(5) Uani 1 1 d .
N7 N 1.8494(15) 0.2187(9) 0.6361(5) 0.114(4) Uani 1 1 d .
N8 N 2.1007(13) 0.1493(6) 0.6146(3) 0.070(3) Uani 1 1 d .
O1 O 1.9664(8) 0.2042(6) 0.8447(2) 0.0642(17) Uani 1 1 d .
O2 O 2.0233(9) 0.3179(4) 0.8921(3) 0.0577(18) Uani 1 1 d .
O3 O 1.1925(8) 0.4597(4) 0.7273(2) 0.066(2) Uani 1 1 d .
O4 O 0.5391(8) 0.6213(4) 0.6330(2) 0.0651(19) Uani 1 1 d .
O5 O 0.7494(14) 0.6785(5) 0.5095(3) 0.103(3) Uani 1 1 d .
O6 O 0.5368(12) 0.5870(7) 0.5148(3) 0.112(3) Uani 1 1 d .
O7 O 0.6144(14) 0.4616(8) 0.3789(5) 0.182(6) Uani 1 1 d .
O8 O 0.4288(13) 0.5587(8) 0.3738(4) 0.144(4) Uani 1 1 d .
O9 O -0.2168(10) 0.3014(5) 0.2059(3) 0.081(2) Uani 1 1 d .
O10 O -0.8424(10) 0.1108(4) 0.1250(2) 0.0687(19) Uani 1 1 d .
O11 O -0.7400(10) 0.1154(5) 0.0126(2) 0.070(2) Uani 1 1 d .
O12 O -1.0011(9) 0.1835(5) -0.0141(3) 0.077(3) Uani 1 1 d .

loop_
_atom_site_aniso_label
_atom_site_aniso_U_11
_atom_site_aniso_U_22
_atom_site_aniso_U_33
_atom_site_aniso_U_23
_atom_site_aniso_U_13
_atom_site_aniso_U_12
Cd1 0.0335(3) 0.0423(5) 0.0540(3) -0.0014(3) -0.0031(2) 0.0035(4)
Cd2 0.0584(5) 0.0573(6) 0.0703(4) -0.0030(4) -0.0061(3) -0.0046(4)
C1 0.031(5) 0.060(9) 0.062(6) 0.016(5) 0.006(4) -0.002(6)
C2 0.030(5) 0.065(8) 0.038(4) 0.014(4) 0.002(3) -0.003(5)
C3 0.046(6) 0.072(9) 0.072(6) 0.011(5) -0.002(4) 0.004(5)
C4 0.044(6) 0.077(9) 0.066(6) 0.009(6) -0.011(4) 0.002(6)
C5 0.038(6) 0.065(9) 0.052(6) 0.020(5) 0.005(4) -0.004(6)
C6 0.048(7) 0.066(9) 0.078(7) 0.018(6) 0.010(5) 0.019(6)
C7 0.044(6) 0.062(9) 0.064(6) 0.013(6) -0.001(5) -0.009(6)
C8 0.047(6) 0.091(10) 0.074(6) 0.037(6) -0.004(4) 0.005(6)
C9 0.043(6) 0.048(7) 0.053(5) 0.015(5) -0.005(4) 0.013(5)
C10 0.039(5) 0.091(10) 0.068(6) 0.024(7) -0.004(4) -0.010(6)
C11 0.055(7) 0.099(11) 0.082(7) 0.045(6) 0.005(5) 0.001(7)
C12 0.037(5) 0.076(9) 0.045(5) 0.003(5) 0.003(3) -0.005(6)
C13 0.039(5) 0.060(7) 0.039(5) 0.009(4) 0.004(4) -0.005(5)
C14 0.050(6) 0.058(8) 0.067(6) 0.023(5) 0.011(4) 0.003(5)
C15 0.067(6) 0.063(9) 0.045(5) 0.013(4) -0.003(4) 0.015(5)
C16 0.077(7) 0.098(13) 0.089(6) 0.032(8) 0.011(5) 0.035(9)
C17 0.062(7) 0.056(9) 0.061(7) -0.001(6) 0.001(5) 0.016(6)
C18 0.045(7) 0.056(9) 0.096(8) -0.016(6) -0.006(5) 0.009(6)
C19 0.056(6) 0.064(9) 0.048(5) -0.007(5) -0.006(4) -0.005(6)
C20 0.075(8) 0.068(10) 0.117(9) -0.027(7) -0.027(6) 0.008(7)
C21 0.064(8) 0.080(10) 0.099(8) -0.016(7) -0.001(5) 0.009(7)
C22 0.060(7) 0.096(11) 0.044(5) -0.003(5) -0.005(4) -0.001(7)
C23 0.049(8) 0.110(14) 0.142(11) -0.049(10) -0.014(7) 0.016(9)
C24 0.064(8) 0.093(12) 0.123(9) -0.046(8) -0.007(6) 0.008(8)
C25 0.080(8) 0.095(11) 0.109(9) -0.006(7) -0.032(6) -0.006(7)
C26 0.078(8) 0.066(10) 0.070(7) -0.006(6) -0.012(6) -0.018(7)
C27 0.061(6) 0.058(8) 0.059(6) 0.010(5) -0.012(5) -0.021(6)
C28 0.081(7) 0.056(9) 0.061(6) 0.001(5) -0.020(5) -0.018(6)
C29 0.074(8) 0.035(7) 0.057(6) 0.009(5) -0.010(5) -0.019(6)
C30 0.094(8) 0.053(8) 0.069(7) 0.016(5) -0.005(5) -0.016(6)
C31 0.095(9) 0.064(9) 0.067(7) 0.004(6) -0.025(6) -0.019(7)
C32 0.054(6) 0.058(8) 0.063(6) -0.001(5) 0.003(4) -0.016(6)
C33 0.081(7) 0.089(11) 0.073(6) -0.005(6) 0.017(5) -0.038(8)
C34 0.045(6) 0.037(7) 0.059(6) -0.006(5) -0.001(4) -0.010(5)
C35 0.051(6) 0.059(9) 0.060(6) 0.005(5) -0.011(4) 0.016(6)
C36 0.062(8) 0.086(11) 0.060(6) -0.018(5) 0.010(5) 0.013(7)
C37 0.048(6) 0.066(8) 0.051(5) -0.002(5) -0.003(4) 0.003(6)
C38 0.058(7) 0.091(11) 0.092(8) 0.007(7) 0.020(5) 0.034(7)
C39 0.038(6) 0.083(10) 0.094(7) 0.034(6) -0.015(4) 0.015(6)
C40 0.036(5) 0.071(9) 0.072(6) 0.019(5) 0.015(4) 0.020(6)
C41 0.036(6) 0.072(9) 0.097(7) 0.026(6) -0.003(5) 0.001(5)
C42 0.038(6) 0.049(8) 0.067(6) 0.016(5) -0.012(4) -0.019(5)
C43 0.054(6) 0.041(8) 0.079(6) 0.014(5) 0.004(4) 0.007(6)
C44 0.040(6) 0.041(7) 0.070(5) 0.013(5) -0.002(4) -0.005(5)
C45 0.178(17) 0.077(13) 0.185(15) -0.045(11) -0.075(13) 0.069(13)
C46 0.152(15) 0.058(12) 0.158(12) -0.016(9) -0.034(10) 0.041(11)
C47 0.107(11) 0.081(13) 0.119(10) -0.015(9) -0.039(7) 0.007(9)
C48 0.095(13) 0.15(2) 0.36(3) 0.08(2) -0.031(16) -0.005(14)
C49 0.26(3) 0.12(2) 0.152(15) -0.009(13) -0.033(15) -0.02(2)
C50 0.166(17) 0.112(17) 0.150(13) -0.002(10) -0.074(11) 0.058(13)
C51 0.127(15) 0.138(19) 0.187(16) -0.021(13) 0.019(11) 0.058(13)
C52 0.102(10) 0.133(17) 0.080(7) -0.018(7) -0.004(6) 0.045(10)
C53 0.080(10) 0.24(3) 0.166(15) -0.139(18) 0.021(10) -0.031(15)
C54 0.100(10) 0.105(12) 0.070(8) -0.024(6) 0.002(6) -0.007(8)
N1 0.041(5) 0.052(6) 0.051(4) 0.004(4) 0.000(3) 0.003(4)
N2 0.041(5) 0.061(8) 0.066(5) 0.000(5) 0.007(4) 0.016(5)
N3 0.035(5) 0.045(7) 0.068(5) 0.014(4) -0.001(3) 0.004(4)
N4 0.038(5) 0.035(6) 0.065(4) 0.004(4) 0.002(3) -0.002(4)
N5 0.067(7) 0.044(8) 0.108(7) -0.012(6) -0.026(5) 0.013(6)
N6 0.117(10) 0.073(11) 0.180(11) -0.010(9) -0.051(8) 0.022(9)
N7 0.078(7) 0.127(12) 0.139(9) -0.065(9) 0.012(6) 0.047(9)
N8 0.071(6) 0.082(8) 0.057(5) -0.004(4) 0.006(4) 0.017(6)
O1 0.051(4) 0.060(6) 0.079(4) -0.008(4) -0.011(3) 0.016(5)
O2 0.046(4) 0.049(5) 0.076(4) 0.007(3) -0.014(3) -0.003(4)
O3 0.045(4) 0.084(6) 0.068(4) 0.036(4) -0.004(3) 0.008(4)
O4 0.048(4) 0.083(6) 0.065(4) 0.035(3) 0.002(3) 0.004(4)
O5 0.157(8) 0.065(7) 0.095(5) -0.003(4) 0.065(5) -0.031(6)
O6 0.098(6) 0.119(10) 0.120(6) -0.060(6) 0.022(4) -0.037(6)
O7 0.092(7) 0.147(12) 0.291(13) -0.108(10) -0.099(8) 0.029(7)
O8 0.097(7) 0.112(10) 0.213(9) -0.077(9) -0.061(6) 0.017(8)
O9 0.086(5) 0.077(6) 0.077(4) 0.009(4) -0.026(4) -0.027(5)
O10 0.092(5) 0.052(5) 0.060(4) 0.011(3) -0.010(3) -0.028(4)
O11 0.065(5) 0.071(6) 0.074(4) -0.002(3) 0.008(3) 0.013(4)
O12 0.052(4) 0.108(8) 0.071(4) 0.023(4) -0.001(3) 0.014(4)

loop_
_atom_type_symbol
_atom_type_description
_atom_type_scat_dispersion_real
_atom_type_scat_dispersion_imag
_atom_type_scat_source
C C 0.0033 0.0016 'International Tables Vol C Tables 4.2.6.8 and 6.1.1.4'
H H 0.0000 0.0000 'International Tables Vol C Tables 4.2.6.8 and 6.1.1.4'
N N 0.0061 0.0033 'International Tables Vol C Tables 4.2.6.8 and 6.1.1.4'
O O 0.0106 0.0060 'International Tables Vol C Tables 4.2.6.8 and 6.1.1.4'
Cd Cd -0.8075 1.2024 'International Tables Vol C Tables 4.2.6.8 and 6.1.1.4'

loop_
_geom_angle_atom_site_label_1
_geom_angle_atom_site_label_2
_geom_angle_atom_site_label_3
_geom_angle
_geom_angle_site_symmetry_1
_geom_angle_site_symmetry_3
N1 Cd1 N4 107.8(3) . 2
N1 Cd1 O12 128.0(3) . .
N4 Cd1 O12 105.6(3) 2 .
N1 Cd1 O2 134.1(2) . 1_254
N4 Cd1 O2 87.2(3) 2 1_254
O12 Cd1 O2 85.7(2) . 1_254
N1 Cd1 O1 90.9(2) . 1_254
N4 Cd1 O1 138.3(3) 2 1_254
O12 Cd1 O1 89.7(2) . 1_254
O2 Cd1 O1 54.9(3) 1_254 1_254
N1 Cd1 O11 88.8(2) . .
N4 Cd1 O11 90.9(2) 2 .
O12 Cd1 O11 51.9(2) . .
O2 Cd1 O11 135.2(2) 1_254 .
O1 Cd1 O11 127.2(3) 1_254 .
N1 Cd1 C1 115.4(3) . 1_254
N4 Cd1 C1 114.6(3) 2 1_254
O12 Cd1 C1 84.0(2) . 1_254
O2 Cd1 C1 27.9(3) 1_254 1_254
O1 Cd1 C1 27.4(3) 1_254 1_254
O11 Cd1 C1 134.4(2) . 1_254
N8 Cd2 N5 101.9(4) 2_856 .
N8 Cd2 O6 134.5(4) 2_856 .
N5 Cd2 O6 99.5(4) . .
N8 Cd2 O7 106.9(4) 2_856 .
N5 Cd2 O7 85.6(4) . .
O6 Cd2 O7 114.4(4) . .
N8 Cd2 O8 99.7(4) 2_856 .
N5 Cd2 O8 136.0(4) . .
O6 Cd2 O8 91.8(3) . .
O7 Cd2 O8 51.3(4) . .
N8 Cd2 O5 84.5(3) 2_856 .
N5 Cd2 O5 99.9(3) . .
O6 Cd2 O5 52.4(3) . .
O7 Cd2 O5 166.2(4) . .
O8 Cd2 O5 120.1(4) . .
N8 Cd2 C18 105.7(3) 2_856 .
N5 Cd2 C18 111.0(4) . .
O6 Cd2 C18 103.3(3) . .
O7 Cd2 C18 26.0(3) . .
O8 Cd2 C18 25.4(3) . .
O5 Cd2 C18 144.1(3) . .
N8 Cd2 C17 110.4(4) 2_856 .
N5 Cd2 C17 100.0(3) . .
O6 Cd2 C17 25.7(3) . .
O7 Cd2 C17 140.1(4) . .
O8 Cd2 C17 107.7(3) . .
O5 Cd2 C17 26.7(3) . .
C18 Cd2 C17 125.5(3) . .
O1 C1 O2 121.5(9) . .
O1 C1 C2 120.1(9) . .
O2 C1 C2 118.4(10) . .
O1 C1 Cd1 63.6(5) . 1_856
O2 C1 Cd1 59.2(5) . 1_856
C2 C1 Cd1 171.1(6) . 1_856
C7 C2 C3 118.4(9) . .
C7 C2 C1 120.6(9) . .
C3 C2 C1 120.6(10) . .
C4 C3 C2 119.6(10) . .
C4 C3 H3 120.2 . .
C2 C3 H3 120.2 . .
C3 C4 C5 122.4(10) . .
C3 C4 H4 118.8 . .
C5 C4 H4 118.8 . .
C6 C5 C4 118.4(9) . .
C6 C5 C8 119.8(11) . .
C4 C5 C8 121.8(9) . .
C5 C6 C7 120.7(11) . .
C5 C6 H6 119.6 . .
C7 C6 H6 119.6 . .
C2 C7 C6 120.3(10) . .
C2 C7 H7 119.8 . .
C6 C7 H7 119.8 . .
O3 C8 C5 109.7(7) . .
O3 C8 H8A 109.7 . .
C5 C8 H8A 109.7 . .
O3 C8 H8B 109.7 . .
C5 C8 H8B 109.7 . .
H8A C8 H8B 108.2 . .
C10 C9 C14 119.7(8) . .
C10 C9 O3 117.0(8) . .
C14 C9 O3 123.2(8) . .
C9 C10 C11 121.3(9) . .
C9 C10 H10 119.4 . .
C11 C10 H10 119.4 . .
C12 C11 C10 118.5(10) . .
C12 C11 H11 120.8 . .
C10 C11 H11 120.8 . .
C13 C12 O4 115.5(7) . .
C13 C12 C11 120.3(8) . .
O4 C12 C11 124.1(9) . .
C12 C13 C14 120.3(8) . .
C12 C13 H13 119.8 . .
C14 C13 H13 119.8 . .
C9 C14 C13 120.0(8) . .
C9 C14 H14 120.0 . .
C13 C14 H14 120.0 . .
O4 C15 C17 113.1(9) . .
O4 C15 C16 106.1(7) . .
C17 C15 C16 112.8(7) . .
O4 C15 H15 108.2 . .
C17 C15 H15 108.2 . .
C16 C15 H15 108.2 . .
C15 C16 H16A 109.5 . .
C15 C16 H16B 109.5 . .
H16A C16 H16B 109.5 . .
C15 C16 H16C 109.5 . .
H16A C16 H16C 109.5 . .
H16B C16 H16C 109.5 . .
O6 C17 O5 119.7(10) . .
O6 C17 C15 118.8(11) . .
O5 C17 C15 121.5(11) . .
O6 C17 Cd2 55.2(6) . .
O5 C17 Cd2 64.6(6) . .
C15 C17 Cd2 173.6(9) . .
O8 C18 O7 118.5(12) . .
O8 C18 C19 124.0(11) . .
O7 C18 C19 117.1(12) . .
O8 C18 Cd2 61.6(6) . .
O7 C18 Cd2 57.0(7) . .
C19 C18 Cd2 169.1(8) . .
C20 C19 C24 120.1(10) . .
C20 C19 C18 119.9(10) . .
C24 C19 C18 120.0(11) . .
C19 C20 C21 120.2(10) . .
C19 C20 H20 119.9 . .
C21 C20 H20 119.9 . .
C22 C21 C20 121.4(11) . .
C22 C21 H21 119.3 . .
C20 C21 H21 119.3 . .
C21 C22 C23 118.9(11) . .
C21 C22 C25 120.9(12) . .
C23 C22 C25 120.0(11) . .
C22 C23 C24 121.2(12) . .
C22 C23 H23 119.4 . .
C24 C23 H23 119.4 . .
C19 C24 C23 117.7(12) . .
C19 C24 H24 121.2 . .
C23 C24 H24 121.2 . .
O9 C25 C22 110.7(10) . .
O9 C25 H25A 109.5 . .
C22 C25 H25A 109.5 . .
O9 C25 H25B 109.5 . .
C22 C25 H25B 109.5 . .
H25A C25 H25B 108.1 . .
C31 C26 C27 120.3(11) . .
C31 C26 O9 124.7(11) . .
C27 C26 O9 115.0(11) . .
C28 C27 C26 119.8(10) . .
C28 C27 H27 120.1 . .
C26 C27 H27 120.1 . .
C29 C28 C27 120.5(10) . .
C29 C28 H28 119.7 . .
C27 C28 H28 119.7 . .
C28 C29 C30 119.4(10) . .
C28 C29 O10 126.1(9) . .
C30 C29 O10 114.4(9) . .
C29 C30 C31 120.3(10) . .
C29 C30 H30 119.9 . .
C31 C30 H30 119.9 . .
C26 C31 C30 119.7(11) . .
C26 C31 H31 120.1 . .
C30 C31 H31 120.1 . .
O10 C32 C33 106.7(8) . .
O10 C32 C34 113.0(8) . .
C33 C32 C34 110.8(7) . .
O10 C32 H32 108.7 . .
C33 C32 H32 108.7 . .
C34 C32 H32 108.7 . .
C32 C33 H33A 109.5 . .
C32 C33 H33B 109.5 . .
H33A C33 H33B 109.5 . .
C32 C33 H33C 109.5 . .
H33A C33 H33C 109.5 . .
H33B C33 H33C 109.5 . .
O11 C34 O12 121.8(8) . .
O11 C34 C32 123.1(8) . .
O12 C34 C32 115.1(9) . .
N1 C35 N2 110.7(8) . .
N1 C35 H35 124.6 . .
N2 C35 H35 124.6 . .
N2 C36 C37 106.6(9) . .
N2 C36 H36 126.7 . .
C37 C36 H36 126.7 . .
N1 C37 C36 111.1(8) . .
N1 C37 H37 124.5 . .
C36 C37 H37 124.5 . .
C39 C38 N2 113.9(8) . .
C39 C38 H38A 108.8 . .
N2 C38 H38A 108.8 . .
C39 C38 H38B 108.8 . .
N2 C38 H38B 108.8 . .
H38A C38 H38B 107.7 . .
C38 C39 C40 116.5(8) . .
C38 C39 H39A 108.2 . .
C40 C39 H39A 108.2 . .
C38 C39 H39B 108.2 . .
C40 C39 H39B 108.2 . .
H39A C39 H39B 107.3 . .
C41 C40 C39 112.0(7) . .
C41 C40 H40A 109.2 . .
C39 C40 H40A 109.2 . .
C41 C40 H40B 109.2 . .
C39 C40 H40B 109.2 . .
H40A C40 H40B 107.9 . .
N3 C41 C40 116.6(7) . .
N3 C41 H41A 108.1 . .
C40 C41 H41A 108.1 . .
N3 C41 H41B 108.1 . .
C40 C41 H41B 108.1 . .
H41A C41 H41B 107.3 . .
N3 C42 N4 112.6(8) . .
N3 C42 H42 123.7 . .
N4 C42 H42 123.7 . .
C44 C43 N3 105.8(10) . .
C44 C43 H43 127.1 . .
N3 C43 H43 127.1 . .
C43 C44 N4 112.4(9) . .
C43 C44 H44 123.8 . .
N4 C44 H44 123.8 . .
N5 C45 N6 114.0(15) . .
N5 C45 H45 123.0 . .
N6 C45 H45 123.0 . .
C47 C46 N6 106.0(14) . .
C47 C46 H46 127.0 . .
N6 C46 H46 127.0 . .
C46 C47 N5 111.5(12) . .
C46 C47 H47 124.3 . .
N5 C47 H47 124.3 . .
C49 C48 N6 110.5(18) . .
C49 C48 H48A 109.6 . .
N6 C48 H48A 109.6 . .
C49 C48 H48B 109.6 . .
N6 C48 H48B 109.6 . .
H48A C48 H48B 108.1 . .
C48 C49 C50 106.8(18) . .
C48 C49 H49A 110.4 . .
C50 C49 H49A 110.4 . .
C48 C49 H49B 110.4 . .
C50 C49 H49B 110.4 . .
H49A C49 H49B 108.6 . .
C51 C50 C49 107.9(18) . .
C51 C50 H50A 110.1 . .
C49 C50 H50A 110.1 . .
C51 C50 H50B 110.1 . .
C49 C50 H50B 110.1 . .
H50A C50 H50B 108.4 . .
C50 C51 N7 110.2(16) . .
C50 C51 H51A 109.6 . .
N7 C51 H51A 109.6 . .
C50 C51 H51B 109.6 . .
N7 C51 H51B 109.6 . .
H51A C51 H51B 108.1 . .
N8 C52 N7 111.8(10) . .
N8 C52 H52 124.1 . .
N7 C52 H52 124.1 . .
C54 C53 N7 104.4(12) . .
C54 C53 H53 127.8 . .
N7 C53 H53 127.8 . .
N8 C54 C53 112.1(12) . .
N8 C54 H54 124.0 . .
C53 C54 H54 124.0 . .
C35 N1 C37 104.2(8) . .
C35 N1 Cd1 124.8(6) . .
C37 N1 Cd1 131.0(6) . .
C36 N2 C35 107.3(8) . .
C36 N2 C38 127.7(9) . .
C35 N2 C38 125.0(9) . .
C42 N3 C43 106.8(8) . .
C42 N3 C41 127.2(8) . .
C43 N3 C41 125.6(9) . .
C42 N4 C44 102.3(8) . .
C42 N4 Cd1 134.4(7) . 2_545
C44 N4 Cd1 123.0(6) . 2_545
C45 N5 C47 103.8(12) . .
C45 N5 Cd2 133.5(11) . .
C47 N5 Cd2 121.7(8) . .
C45 N6 C46 104.2(13) . .
C45 N6 C48 129.8(17) . .
C46 N6 C48 123.7(16) . .
C53 N7 C52 107.2(12) . .
C53 N7 C51 125.4(12) . .
C52 N7 C51 126.8(12) . .
C52 N8 C54 104.3(10) . .
C52 N8 Cd2 123.6(8) . 2_846
C54 N8 Cd2 131.4(9) . 2_846
C1 O1 Cd1 89.0(5) . 1_856
C1 O2 Cd1 92.9(6) . 1_856
C9 O3 C8 117.6(6) . .
C12 O4 C15 118.9(6) . .
C17 O5 Cd2 88.8(7) . .
C17 O6 Cd2 99.1(8) . .
C18 O7 Cd2 97.0(9) . .
C18 O8 Cd2 93.0(8) . .
C25 O9 C26 114.9(9) . .
C29 O10 C32 118.2(7) . .
C34 O11 Cd1 84.2(6) . .
C34 O12 Cd1 100.3(6) . .

loop_
_geom_bond_atom_site_label_1
_geom_bond_atom_site_label_2
_geom_bond_distance
_geom_bond_site_symmetry_2
Cd1 N1 2.196(8) .
Cd1 N4 2.229(8) 2
Cd1 O12 2.263(6) .
Cd1 O2 2.324(6) 1_254
Cd1 O1 2.421(5) 1_254
Cd1 O11 2.629(6) .
Cd1 C1 2.703(9) 1_254
Cd2 N8 2.235(9) 2_856
Cd2 N5 2.253(10) .
Cd2 O6 2.274(7) .
Cd2 O7 2.300(10) .
Cd2 O8 2.397(8) .
Cd2 O5 2.471(8) .
Cd2 C18 2.721(11) .
Cd2 C17 2.735(10) .
C1 O1 1.244(13) .
C1 O2 1.266(11) .
C1 C2 1.484(12) .
C1 Cd1 2.703(9) 1_856
C2 C7 1.382(14) .
C2 C3 1.394(12) .
C3 C4 1.366(12) .
C3 H3 0.9300 .
C4 C5 1.373(13) .
C4 H4 0.9300 .
C5 C6 1.355(14) .
C5 C8 1.510(12) .
C6 C7 1.401(13) .
C6 H6 0.9300 .
C7 H7 0.9300 .
C8 O3 1.391(10) .
C8 H8A 0.9700 .
C8 H8B 0.9700 .
C9 C10 1.367(14) .
C9 C14 1.378(11) .
C9 O3 1.385(10) .
C10 C11 1.399(13) .
C10 H10 0.9300 .
C11 C12 1.392(12) .
C11 H11 0.9300 .
C12 C13 1.372(12) .
C12 O4 1.379(9) .
C13 C14 1.392(11) .
C13 H13 0.9300 .
C14 H14 0.9300 .
C15 O4 1.407(10) .
C15 C17 1.496(13) .
C15 C16 1.518(13) .
C15 H15 0.9800 .
C16 H16A 0.9600 .
C16 H16B 0.9600 .
C16 H16C 0.9600 .
C17 O6 1.203(14) .
C17 O5 1.227(12) .
C18 O8 1.168(15) .
C18 O7 1.202(12) .
C18 C19 1.514(14) .
C19 C20 1.350(14) .
C19 C24 1.360(13) .
C20 C21 1.362(13) .
C20 H20 0.9300 .
C21 C22 1.337(12) .
C21 H21 0.9300 .
C22 C23 1.344(17) .
C22 C25 1.538(14) .
C23 C24 1.408(16) .
C23 H23 0.9300 .
C24 H24 0.9300 .
C25 O9 1.388(11) .
C25 H25A 0.9700 .
C25 H25B 0.9700 .
C26 C31 1.337(14) .
C26 C27 1.381(14) .
C26 O9 1.402(13) .
C27 C28 1.380(12) .
C27 H27 0.9300 .
C28 C29 1.361(13) .
C28 H28 0.9300 .
C29 C30 1.362(12) .
C29 O10 1.382(10) .
C30 C31 1.408(13) .
C30 H30 0.9300 .
C31 H31 0.9300 .
C32 O10 1.400(10) .
C32 C33 1.518(13) .
C32 C34 1.530(12) .
C32 H32 0.9800 .
C33 H33A 0.9600 .
C33 H33B 0.9600 .
C33 H33C 0.9600 .
C34 O11 1.213(11) .
C34 O12 1.264(11) .
C35 N1 1.354(10) .
C35 N2 1.358(12) .
C35 H35 0.9300 .
C36 N2 1.344(12) .
C36 C37 1.359(13) .
C36 H36 0.9300 .
C37 N1 1.355(11) .
C37 H37 0.9300 .
C38 C39 1.410(12) .
C38 N2 1.459(12) .
C38 H38A 0.9700 .
C38 H38B 0.9700 .
C39 C40 1.515(12) .
C39 H39A 0.9700 .
C39 H39B 0.9700 .
C40 C41 1.467(12) .
C40 H40A 0.9700 .
C40 H40B 0.9700 .
C41 N3 1.464(10) .
C41 H41A 0.9700 .
C41 H41B 0.9700 .
C42 N3 1.322(12) .
C42 N4 1.340(10) .
C42 H42 0.9300 .
C43 C44 1.332(13) .
C43 N3 1.349(12) .
C43 H43 0.9300 .
C44 N4 1.350(12) .
C44 H44 0.9300 .
C45 N5 1.272(15) .
C45 N6 1.337(18) .
C45 H45 0.9300 .
C46 C47 1.312(17) .
C46 N6 1.372(17) .
C46 H46 0.9300 .
C47 N5 1.347(16) .
C47 H47 0.9300 .
C48 C49 1.37(2) .
C48 N6 1.569(19) .
C48 H48A 0.9700 .
C48 H48B 0.9700 .
C49 C50 1.61(2) .
C49 H49A 0.9700 .
C49 H49B 0.9700 .
C50 C51 1.42(2) .
C50 H50A 0.9700 .
C50 H50B 0.9700 .
C51 N7 1.469(17) .
C51 H51A 0.9700 .
C51 H51B 0.9700 .
C52 N8 1.271(13) .
C52 N7 1.324(13) .
C52 H52 0.9300 .
C53 C54 1.321(19) .
C53 N7 1.322(17) .
C53 H53 0.9300 .
C54 N8 1.319(11) .
C54 H54 0.9300 .
N4 Cd1 2.229(8) 2_545
N8 Cd2 2.235(8) 2_846
O1 Cd1 2.421(5) 1_856
O2 Cd1 2.324(6) 1_856

loop_
_geom_hbond_atom_site_label_D
_geom_hbond_atom_site_label_H
_geom_hbond_atom_site_label_A
_geom_hbond_distance_DH
_geom_hbond_distance_HA
_geom_hbond_distance_DA
_geom_hbond_angle_DHA
_geom_hbond_site_symmetry_A
C38 H38B O1 0.97 2.59 3.388(17) 139.5 1_354
C46 H46 O5 0.93 2.30 3.209(18) 166.5 2_746
C48 H48B O6 0.97 2.38 3.14(3) 134.4 1_655
C51 H51A O8 0.97 2.55 3.23(2) 126.9 2_746

loop_
_geom_torsion_atom_site_label_1
_geom_torsion_atom_site_label_2
_geom_torsion_atom_site_label_3
_geom_torsion_atom_site_label_4
_geom_torsion
_geom_torsion_site_symmetry_1
_geom_torsion_site_symmetry_4
O1 C1 C2 C7 178.2(9) . .
O2 C1 C2 C7 -5.6(13) . .
Cd1 C1 C2 C7 66(6) 1_856 .
O1 C1 C2 C3 6.3(13) . .
O2 C1 C2 C3 -177.6(8) . .
Cd1 C1 C2 C3 -106(5) 1_856 .
C7 C2 C3 C4 3.6(13) . .
C1 C2 C3 C4 175.7(8) . .
C2 C3 C4 C5 -3.8(14) . .
C3 C4 C5 C6 3.5(15) . .
C3 C4 C5 C8 -177.5(8) . .
C4 C5 C6 C7 -3.0(16) . .
C8 C5 C6 C7 178.0(8) . .
C3 C2 C7 C6 -3.2(13) . .
C1 C2 C7 C6 -175.3(8) . .
C5 C6 C7 C2 3.0(15) . .
C6 C5 C8 O3 76.9(12) . .
C4 C5 C8 O3 -102.0(11) . .
C14 C9 C10 C11 0.5(17) . .
O3 C9 C10 C11 179.4(10) . .
C9 C10 C11 C12 -0.4(18) . .
C10 C11 C12 C13 0.7(16) . .
C10 C11 C12 O4 176.8(10) . .
O4 C12 C13 C14 -177.6(8) . .
C11 C12 C13 C14 -1.2(14) . .
C10 C9 C14 C13 -1.0(15) . .
O3 C9 C14 C13 -179.8(9) . .
C12 C13 C14 C9 1.3(14) . .
O4 C15 C17 O6 49.5(13) . .
C16 C15 C17 O6 -70.9(14) . .
O4 C15 C17 O5 -131.5(10) . .
C16 C15 C17 O5 108.1(12) . .
O4 C15 C17 Cd2 29(6) . .
C16 C15 C17 Cd2 -91(6) . .
N8 Cd2 C17 O6 162.0(8) 2_856 .
N5 Cd2 C17 O6 -91.3(8) . .
O7 Cd2 C17 O6 3.9(11) . .
O8 Cd2 C17 O6 54.1(9) . .
O5 Cd2 C17 O6 176.5(12) . .
C18 Cd2 C17 O6 33.7(10) . .
N8 Cd2 C17 O5 -14.5(7) 2_856 .
N5 Cd2 C17 O5 92.2(7) . .
O6 Cd2 C17 O5 -176.5(12) . .
O7 Cd2 C17 O5 -172.6(7) . .
O8 Cd2 C17 O5 -122.4(7) . .
C18 Cd2 C17 O5 -142.8(7) . .
N8 Cd2 C17 C15 -177(6) 2_856 .
N5 Cd2 C17 C15 -70(6) . .
O6 Cd2 C17 C15 21(6) . .
O7 Cd2 C17 C15 25(6) . .
O8 Cd2 C17 C15 76(6) . .
O5 Cd2 C17 C15 -162(6) . .
C18 Cd2 C17 C15 55(6) . .
N8 Cd2 C18 O8 -79.3(10) 2_856 .
N5 Cd2 C18 O8 171.0(9) . .
O6 Cd2 C18 O8 65.1(10) . .
O7 Cd2 C18 O8 -175.9(16) . .
O5 Cd2 C18 O8 23.2(13) . .
C17 Cd2 C18 O8 50.8(11) . .
N8 Cd2 C18 O7 96.5(10) 2_856 .
N5 Cd2 C18 O7 -13.1(11) . .
O6 Cd2 C18 O7 -119.0(10) . .
O8 Cd2 C18 O7 175.9(16) . .
O5 Cd2 C18 O7 -160.9(9) . .
C17 Cd2 C18 O7 -133.3(10) . .
N8 Cd2 C18 C19 157(4) 2_856 .
N5 Cd2 C18 C19 47(4) . .
O6 Cd2 C18 C19 -59(4) . .
O7 Cd2 C18 C19 60(4) . .
O8 Cd2 C18 C19 -124(4) . .
O5 Cd2 C18 C19 -101(4) . .
C17 Cd2 C18 C19 -73(4) . .
O8 C18 C19 C20 170.5(14) . .
O7 C18 C19 C20 -16.4(17) . .
Cd2 C18 C19 C20 -71(4) . .
O8 C18 C19 C24 -8.4(19) . .
O7 C18 C19 C24 164.7(13) . .
Cd2 C18 C19 C24 110(4) . .
C24 C19 C20 C21 -3.5(18) . .
C18 C19 C20 C21 177.5(10) . .
C19 C20 C21 C22 -3.7(18) . .
C20 C21 C22 C23 5.9(18) . .
C20 C21 C22 C25 -168.9(10) . .
C21 C22 C23 C24 -1(2) . .
C25 C22 C23 C24 173.7(12) . .
C20 C19 C24 C23 8.0(19) . .
C18 C19 C24 C23 -173.1(11) . .
C22 C23 C24 C19 -6(2) . .
C21 C22 C25 O9 -132.3(10) . .
C23 C22 C25 O9 53.0(15) . .
C31 C26 C27 C28 0.3(18) . .
O9 C26 C27 C28 -178.9(9) . .
C26 C27 C28 C29 1.0(16) . .
C27 C28 C29 C30 -2.1(16) . .
C27 C28 C29 O10 -179.0(10) . .
C28 C29 C30 C31 1.8(17) . .
O10 C29 C30 C31 179.1(9) . .
C27 C26 C31 C30 -0.5(18) . .
O9 C26 C31 C30 178.6(10) . .
C29 C30 C31 C26 -0.6(17) . .
O10 C32 C34 O11 9.9(13) . .
C33 C32 C34 O11 -109.8(11) . .
O10 C32 C34 O12 -166.8(8) . .
C33 C32 C34 O12 73.4(12) . .
N2 C36 C37 N1 -0.8(12) . .
N2 C38 C39 C40 -173.7(10) . .
C38 C39 C40 C41 175.1(11) . .
C39 C40 C41 N3 -169.5(10) . .
N3 C43 C44 N4 -0.3(10) . .
N6 C46 C47 N5 -6(2) . .
N6 C48 C49 C50 164.8(15) . .
C48 C49 C50 C51 -164(2) . .
C49 C50 C51 N7 171.7(12) . .
N7 C53 C54 N8 5(2) . .
N2 C35 N1 C37 1.0(11) . .
N2 C35 N1 Cd1 -178.7(6) . .
C36 C37 N1 C35 -0.1(11) . .
C36 C37 N1 Cd1 179.5(7) . .
N4 Cd1 N1 C35 32.5(8) 2 .
O12 Cd1 N1 C35 -95.0(8) . .
O2 Cd1 N1 C35 136.4(7) 1_254 .
O1 Cd1 N1 C35 174.7(7) 1_254 .
O11 Cd1 N1 C35 -58.1(7) . .
C1 Cd1 N1 C35 162.0(7) 1_254 .
N4 Cd1 N1 C37 -147.1(8) 2 .
O12 Cd1 N1 C37 85.4(8) . .
O2 Cd1 N1 C37 -43.1(10) 1_254 .
O1 Cd1 N1 C37 -4.9(8) 1_254 .
O11 Cd1 N1 C37 122.3(8) . .
C1 Cd1 N1 C37 -17.6(9) 1_254 .
C37 C36 N2 C35 1.3(12) . .
C37 C36 N2 C38 179.6(10) . .
N1 C35 N2 C36 -1.5(11) . .
N1 C35 N2 C38 -179.8(9) . .
C39 C38 N2 C36 -120.7(12) . .
C39 C38 N2 C35 57.3(16) . .
N4 C42 N3 C43 -0.2(10) . .
N4 C42 N3 C41 -173.5(7) . .
C44 C43 N3 C42 0.3(10) . .
C44 C43 N3 C41 173.8(8) . .
C40 C41 N3 C42 -121.6(11) . .
C40 C41 N3 C43 66.1(13) . .
N3 C42 N4 C44 0.0(9) . .
N3 C42 N4 Cd1 173.2(6) . 2_545
C43 C44 N4 C42 0.2(9) . .
C43 C44 N4 Cd1 -174.0(6) . 2_545
N6 C45 N5 C47 -6(2) . .
N6 C45 N5 Cd2 -174.2(11) . .
C46 C47 N5 C45 7.5(19) . .
C46 C47 N5 Cd2 177.4(10) . .
N8 Cd2 N5 C45 60.5(15) 2_856 .
O6 Cd2 N5 C45 -79.1(15) . .
O7 Cd2 N5 C45 166.9(15) . .
O8 Cd2 N5 C45 178.2(14) . .
O5 Cd2 N5 C45 -25.9(15) . .
C18 Cd2 N5 C45 172.6(14) . .
C17 Cd2 N5 C45 -53.0(15) . .
N8 Cd2 N5 C47 -105.9(11) 2_856 .
O6 Cd2 N5 C47 114.5(11) . .
O7 Cd2 N5 C47 0.5(11) . .
O8 Cd2 N5 C47 11.8(13) . .
O5 Cd2 N5 C47 167.7(10) . .
C18 Cd2 N5 C47 6.2(11) . .
C17 Cd2 N5 C47 140.6(11) . .
N5 C45 N6 C46 3(2) . .
N5 C45 N6 C48 165.5(17) . .
C47 C46 N6 C45 2(2) . .
C47 C46 N6 C48 -162.0(15) . .
C49 C48 N6 C45 128(2) . .
C49 C48 N6 C46 -72(3) . .
C54 C53 N7 C52 -4(2) . .
C54 C53 N7 C51 168.5(16) . .
N8 C52 N7 C53 2(2) . .
N8 C52 N7 C51 -170.4(16) . .
C50 C51 N7 C53 116(2) . .
C50 C51 N7 C52 -72(2) . .
N7 C52 N8 C54 0.9(16) . .
N7 C52 N8 Cd2 171.8(10) . 2_846
C53 C54 N8 C52 -3.6(17) . .
C53 C54 N8 Cd2 -173.5(12) . 2_846
O2 C1 O1 Cd1 13.1(9) . 1_856
C2 C1 O1 Cd1 -170.8(7) . 1_856
O1 C1 O2 Cd1 -13.7(10) . 1_856
C2 C1 O2 Cd1 170.2(7) . 1_856
C10 C9 O3 C8 169.5(10) . .
C14 C9 O3 C8 -11.8(14) . .
C5 C8 O3 C9 -177.6(9) . .
C13 C12 O4 C15 -172.2(8) . .
C11 C12 O4 C15 11.5(14) . .
C17 C15 O4 C12 63.9(11) . .
C16 C15 O4 C12 -172.0(9) . .
O6 C17 O5 Cd2 -3.3(12) . .
C15 C17 O5 Cd2 177.7(8) . .
N8 Cd2 O5 C17 166.3(7) 2_856 .
N5 Cd2 O5 C17 -92.5(7) . .
O6 Cd2 O5 C17 1.9(7) . .
O7 Cd2 O5 C17 20.2(19) . .
O8 Cd2 O5 C17 68.3(8) . .
C18 Cd2 O5 C17 57.1(9) . .
O5 C17 O6 Cd2 3.7(13) . .
C15 C17 O6 Cd2 -177.3(7) . .
N8 Cd2 O6 C17 -24.0(10) 2_856 .
N5 Cd2 O6 C17 93.2(8) . .
O7 Cd2 O6 C17 -177.3(8) . .
O8 Cd2 O6 C17 -129.5(8) . .
O5 Cd2 O6 C17 -2.0(7) . .
C18 Cd2 O6 C17 -152.4(8) . .
O8 C18 O7 Cd2 4.1(16) . .
C19 C18 O7 Cd2 -169.4(8) . .
N8 Cd2 O7 C18 -91.2(10) 2_856 .
N5 Cd2 O7 C18 167.7(10) . .
O6 Cd2 O7 C18 69.2(11) . .
O8 Cd2 O7 C18 -2.3(9) . .
O5 Cd2 O7 C18 53(2) . .
C17 Cd2 O7 C18 67.4(12) . .
O7 C18 O8 Cd2 -3.9(15) . .
C19 C18 O8 Cd2 169.1(10) . .
N8 Cd2 O8 C18 106.3(10) 2_856 .
N5 Cd2 O8 C18 -12.2(12) . .
O6 Cd2 O8 C18 -117.9(10) . .
O7 Cd2 O8 C18 2.3(9) . .
O5 Cd2 O8 C18 -164.5(8) . .
C17 Cd2 O8 C18 -138.5(9) . .
C22 C25 O9 C26 -173.7(9) . .
C31 C26 O9 C25 5.3(17) . .
C27 C26 O9 C25 -175.6(10) . .
C28 C29 O10 C32 -6.8(15) . .
C30 C29 O10 C32 176.2(9) . .
C33 C32 O10 C29 -166.0(8) . .
C34 C32 O10 C29 71.9(11) . .
O12 C34 O11 Cd1 13.1(10) . .
C32 C34 O11 Cd1 -163.4(9) . .
N1 Cd1 O11 C34 -150.9(6) . .
N4 Cd1 O11 C34 101.4(6) 2 .
O12 Cd1 O11 C34 -7.9(6) . .
O2 Cd1 O11 C34 14.4(7) 1_254 .
O1 Cd1 O11 C34 -60.6(6) 1_254 .
C1 Cd1 O11 C34 -25.3(8) 1_254 .
O11 C34 O12 Cd1 -15.5(11) . .
C32 C34 O12 Cd1 161.3(7) . .
N1 Cd1 O12 C34 57.4(7) . .
N4 Cd1 O12 C34 -70.9(7) 2 .
O2 Cd1 O12 C34 -156.8(6) 1_254 .
O1 Cd1 O12 C34 148.3(7) 1_254 .
O11 Cd1 O12 C34 7.6(6) . .
C1 Cd1 O12 C34 175.2(7) 1_254 .
